data_4345135
loop_
_publ_author_name
'Riedl, Christoph A.'
'Flocke, Lea S.'
'Hejl, Michaela'
'Roller, Alexander'
'Klose, Matthias H. M.'
'Jakupec, Michael A.'
'Kandioller, Wolfgang'
'Keppler, Bernhard K.'

_publ_section_title
;
 Introducing the 4-Phenyl-1,2,3-Triazole Moiety as a Versatile Scaffold
 for the Development of Cytotoxic Ruthenium(II) and Osmium(II) Arene
 Cyclometalates.
;
_journal_issue 1
_journal_name_full 'Inorganic chemistry'
_journal_page_first 528
_journal_page_last 541
_journal_paper_doi 10.1021/acs.inorgchem.6b02430
_journal_volume 56
_journal_year 2017
_chemical_formula_moiety 'C22 H28 Cl N3 Os'
_chemical_formula_sum 'C22 H28 Cl N3 Os'
_chemical_formula_weight 560.12
_chemical_name_systematic
;
[Chlorido(1-butyl-4-(2'-kC)-phenyl-(3-kN)-1,2,3-triazolato)
(n6-p-cymene)osmium(II)]
;
_space_group_crystal_system tetragonal
_space_group_IT_number 88
_space_group_name_Hall '-I 4ad'
_space_group_name_H-M_alt 'I 41/a'
_symmetry_space_group_name_Hall '-I 4ad'
_symmetry_space_group_name_H-M 'I 41/a :2'
_atom_sites_solution_hydrogens geom
_atom_sites_solution_primary direct
_audit_creation_date 2016-02-22
_audit_creation_method
;
Olex2 1.2
(compiled 2015.09.30 svn.r3233 for OlexSys, GUI svn.r5103)
;
_cell_angle_alpha 90
_cell_angle_beta 90
_cell_angle_gamma 90
_cell_formula_units_Z 16
_cell_length_a 28.7379(19)
_cell_length_b 28.7379(19)
_cell_length_c 10.0804(7)
_cell_measurement_reflns_used 4283
_cell_measurement_temperature 120.0
_cell_measurement_theta_max 24.590
_cell_measurement_theta_min 2.568
_cell_volume 8325.1(10)
_computing_cell_refinement 'APEX2 v2011.2-0'
_computing_data_collection 'APEX2 v2011.2-0'
_computing_data_reduction 'APEX2 v2011.2-0'
_computing_molecular_graphics 'Olex2 (Dolomanov et al., 2009)'
_computing_publication_material 'Olex2 (Dolomanov et al., 2009)'
_computing_structure_refinement 'XL (Sheldrick, 2008)'
_computing_structure_solution 'ShelXS (Sheldrick, 2008)'
_diffrn_ambient_temperature 120.0
_diffrn_measured_fraction_theta_full 0.984
_diffrn_measured_fraction_theta_max 0.982
_diffrn_measurement_device_type 'Bruker X8 APEX II'
_diffrn_measurement_method '\f and \w scans'
_diffrn_radiation_type MoK\a
_diffrn_radiation_wavelength 0.71073
_diffrn_reflns_av_R_equivalents 0.0650
_diffrn_reflns_av_unetI/netI 0.0579
_diffrn_reflns_Laue_measured_fraction_full 0.984
_diffrn_reflns_Laue_measured_fraction_max 0.982
_diffrn_reflns_limit_h_max 30
_diffrn_reflns_limit_h_min -34
_diffrn_reflns_limit_k_max 31
_diffrn_reflns_limit_k_min -24
_diffrn_reflns_limit_l_max 12
_diffrn_reflns_limit_l_min -11
_diffrn_reflns_number 19887
_diffrn_reflns_point_group_measured_fraction_full 0.984
_diffrn_reflns_point_group_measured_fraction_max 0.982
_diffrn_reflns_theta_full 25.242
_diffrn_reflns_theta_max 25.349
_diffrn_reflns_theta_min 2.141
_diffrn_source 'INCOATEC microfocus sealed tube'
_diffrn_standards_number 0
_exptl_absorpt_coefficient_mu 6.267
_exptl_absorpt_correction_T_max 0.7452
_exptl_absorpt_correction_T_min 0.6058
_exptl_absorpt_correction_type multi-scan
_exptl_absorpt_process_details
;
SADABS-2008/1 (Bruker,2008) was used for absorption correction.
wR2(int) was 0.1713 before and 0.0631 after correction.
The Ratio of minimum to maximum transmission is 0.8129.
The \l/2 correction factor is 0.0015.
;
_exptl_crystal_colour 'clear yellow'
_exptl_crystal_colour_lustre clear
_exptl_crystal_colour_primary yellow
_exptl_crystal_density_diffrn 1.788
_exptl_crystal_description needle
_exptl_crystal_F_000 4384
_exptl_crystal_size_max 0.15
_exptl_crystal_size_mid 0.03
_exptl_crystal_size_min 0.03
_refine_diff_density_max 0.965
_refine_diff_density_min -0.575
_refine_diff_density_rms 0.128
_refine_ls_extinction_method none
_refine_ls_goodness_of_fit_ref 1.007
_refine_ls_hydrogen_treatment constr
_refine_ls_matrix_type full
_refine_ls_number_parameters 248
_refine_ls_number_reflns 3747
_refine_ls_number_restraints 0
_refine_ls_restrained_S_all 1.007
_refine_ls_R_factor_all 0.0499
_refine_ls_R_factor_gt 0.0294
_refine_ls_shift/su_max 0.001
_refine_ls_shift/su_mean 0.000
_refine_ls_structure_factor_coef Fsqd
_refine_ls_weighting_details 'w=1/[\s^2^(Fo^2^)+(0.0129P)^2^] where P=(Fo^2^+2Fc^2^)/3'
_refine_ls_weighting_scheme calc
_refine_ls_wR_factor_gt 0.0464
_refine_ls_wR_factor_ref 0.0505
_reflns_Friedel_coverage 0.000
_reflns_number_gt 2923
_reflns_number_total 3747
_reflns_threshold_expression 'I > 2\s(I)'
_cod_data_source_file ic6b02430_si_002.cif
_cod_data_source_block chri454_i41a
_cod_original_cell_volume 8325.1(12)
_cod_database_code 4345135
_shelxl_version_number 2013-3
_shelx_space_group_comment
;
The symmetry employed for this shelxl refinement is uniquely defined
by the following loop, which should always be used as a source of
symmetry information in preference to the above space-group names.
They are only intended as comments.
;
_shelx_estimated_absorpt_t_max 0.834
_shelx_estimated_absorpt_t_min 0.453

loop_
_space_group_symop_operation_xyz
'x, y, z'
'-y+3/4, x+1/4, z+1/4'
'-x, -y+1/2, z'
'y+1/4, -x+1/4, z+1/4'
'x+1/2, y+1/2, z+1/2'
'-y+5/4, x+3/4, z+3/4'
'-x+1/2, -y+1, z+1/2'
'y+3/4, -x+3/4, z+3/4'
'-x, -y, -z'
'y-3/4, -x-1/4, -z-1/4'
'x, y-1/2, -z'
'-y-1/4, x-1/4, -z-1/4'
'-x+1/2, -y+1/2, -z+1/2'
'y-1/4, -x+1/4, -z+1/4'
'x+1/2, y, -z+1/2'
'-y+1/4, x+1/4, -z+1/4'

loop_
_atom_site_label
_atom_site_type_symbol
_atom_site_fract_x
_atom_site_fract_y
_atom_site_fract_z
_atom_site_U_iso_or_equiv
_atom_site_adp_type
_atom_site_occupancy
_atom_site_site_symmetry_order
_atom_site_calc_flag
_atom_site_refinement_flags_posn
Os1 Os 0.46665(2) 0.42489(2) 0.33757(2) 0.01824(7) Uani 1 1 d .
Cl1 Cl 0.54927(4) 0.43769(4) 0.30173(11) 0.0232(3) Uani 1 1 d .
N1 N 0.43999(12) 0.53508(13) 0.0784(4) 0.0192(9) Uani 1 1 d .
N2 N 0.44798(12) 0.52081(13) 0.2031(3) 0.0179(9) Uani 1 1 d .
N3 N 0.45493(13) 0.47527(13) 0.1922(3) 0.0182(9) Uani 1 1 d .
C4 C 0.45088(15) 0.46082(16) 0.0636(4) 0.0171(11) Uani 1 1 d .
C5 C 0.44136(15) 0.49953(16) -0.0092(5) 0.0198(11) Uani 1 1 d .
H5 H 0.4367 0.5012 -0.1024 0.024 Uiso 1 1 calc R
C6 C 0.45811(15) 0.41145(17) 0.0436(5) 0.0204(12) Uani 1 1 d .
C7 C 0.46864(15) 0.38690(16) 0.1621(5) 0.0195(11) Uani 1 1 d .
C8 C 0.47893(17) 0.33963(17) 0.1449(5) 0.0266(12) Uani 1 1 d .
H8 H 0.4875 0.3215 0.2198 0.032 Uiso 1 1 calc R
C9 C 0.47692(18) 0.31864(18) 0.0206(5) 0.0332(14) Uani 1 1 d .
H9 H 0.4843 0.2865 0.0128 0.040 Uiso 1 1 calc R
C10 C 0.46469(16) 0.34289(18) -0.0902(5) 0.0287(13) Uani 1 1 d .
H10 H 0.4622 0.3276 -0.1735 0.034 Uiso 1 1 calc R
C11 C 0.45594(16) 0.39007(18) -0.0798(5) 0.0252(12) Uani 1 1 d .
H11 H 0.4485 0.4077 -0.1565 0.030 Uiso 1 1 calc R
C12 C 0.42729(16) 0.58329(15) 0.0498(5) 0.0224(12) Uani 1 1 d .
H12A H 0.4457 0.5945 -0.0267 0.027 Uiso 1 1 calc R
H12B H 0.4350 0.6030 0.1273 0.027 Uiso 1 1 calc R
C13 C 0.37630(16) 0.58809(17) 0.0188(5) 0.0236(12) Uani 1 1 d .
H13A H 0.3684 0.5668 -0.0550 0.028 Uiso 1 1 calc R
H13B H 0.3702 0.6203 -0.0116 0.028 Uiso 1 1 calc R
C14 C 0.34496(17) 0.57748(19) 0.1357(5) 0.0307(13) Uani 1 1 d .
H14A H 0.3525 0.5461 0.1696 0.037 Uiso 1 1 calc R
H14B H 0.3516 0.6001 0.2074 0.037 Uiso 1 1 calc R
C15 C 0.29372(17) 0.5793(2) 0.1032(5) 0.0396(15) Uani 1 1 d .
H15A H 0.2756 0.5754 0.1848 0.059 Uiso 1 1 calc GR
H15B H 0.2860 0.5543 0.0409 0.059 Uiso 1 1 calc GR
H15C H 0.2863 0.6095 0.0630 0.059 Uiso 1 1 calc GR
C16 C 0.39757(16) 0.43277(16) 0.4236(4) 0.0208(11) Uani 1 1 d .
C17 C 0.40906(18) 0.38458(17) 0.4128(5) 0.0281(13) Uani 1 1 d .
H17 H 0.3888 0.3640 0.3667 0.034 Uiso 1 1 calc R
C18 C 0.45076(18) 0.36722(18) 0.4707(5) 0.0297(13) Uani 1 1 d .
H18 H 0.4575 0.3349 0.4647 0.036 Uiso 1 1 calc R
C19 C 0.48229(17) 0.39692(17) 0.5369(4) 0.0242(12) Uani 1 1 d .
C20 C 0.46885(17) 0.44488(17) 0.5553(4) 0.0226(12) Uani 1 1 d .
H20 H 0.4881 0.4649 0.6064 0.027 Uiso 1 1 calc R
C21 C 0.42821(16) 0.46225(16) 0.4993(4) 0.0193(11) Uani 1 1 d .
H21 H 0.4205 0.4941 0.5111 0.023 Uiso 1 1 calc R
C22 C 0.35512(16) 0.45374(18) 0.3596(4) 0.0248(12) Uani 1 1 d .
H22 H 0.3631 0.4863 0.3333 0.030 Uiso 1 1 calc R
C23 C 0.33930(18) 0.4282(2) 0.2351(5) 0.0425(16) Uani 1 1 d .
H23A H 0.3268 0.3977 0.2596 0.064 Uiso 1 1 calc GR
H23B H 0.3658 0.4241 0.1752 0.064 Uiso 1 1 calc GR
H23C H 0.3151 0.4464 0.1904 0.064 Uiso 1 1 calc GR
C24 C 0.31555(17) 0.45636(18) 0.4594(5) 0.0321(13) Uani 1 1 d .
H24A H 0.3260 0.4731 0.5386 0.048 Uiso 1 1 calc GR
H24B H 0.3060 0.4248 0.4843 0.048 Uiso 1 1 calc GR
H24C H 0.2891 0.4728 0.4197 0.048 Uiso 1 1 calc GR
C25 C 0.52800(18) 0.37997(18) 0.5865(5) 0.0338(14) Uani 1 1 d .
H25A H 0.5510 0.4050 0.5799 0.051 Uiso 1 1 calc GR
H25B H 0.5382 0.3534 0.5330 0.051 Uiso 1 1 calc GR
H25C H 0.5249 0.3704 0.6794 0.051 Uiso 1 1 calc GR

loop_
_atom_site_aniso_label
_atom_site_aniso_U_11
_atom_site_aniso_U_22
_atom_site_aniso_U_33
_atom_site_aniso_U_23
_atom_site_aniso_U_13
_atom_site_aniso_U_12
Os1 0.02052(13) 0.01678(12) 0.01742(10) 0.00032(9) 0.00152(9) 0.00053(9)
Cl1 0.0195(7) 0.0269(7) 0.0233(6) 0.0024(5) 0.0002(5) -0.0001(6)
N1 0.016(2) 0.023(2) 0.019(2) 0.0058(19) 0.0003(18) 0.0007(19)
N2 0.015(2) 0.022(2) 0.017(2) -0.0020(18) -0.0011(17) 0.0010(19)
N3 0.017(2) 0.017(2) 0.021(2) 0.0020(18) 0.0014(17) 0.0024(18)
C4 0.013(3) 0.019(3) 0.019(3) -0.002(2) 0.001(2) -0.004(2)
C5 0.015(3) 0.022(3) 0.022(3) -0.002(2) 0.002(2) -0.003(2)
C6 0.009(3) 0.028(3) 0.024(3) -0.004(2) 0.004(2) -0.003(2)
C7 0.008(3) 0.023(3) 0.027(3) -0.006(2) 0.008(2) -0.005(2)
C8 0.026(3) 0.026(3) 0.028(3) 0.002(2) 0.003(2) -0.004(3)
C9 0.036(3) 0.020(3) 0.044(3) -0.012(3) 0.010(3) -0.001(3)
C10 0.022(3) 0.036(3) 0.028(3) -0.020(3) 0.008(3) -0.003(3)
C11 0.018(3) 0.034(3) 0.023(3) -0.004(2) 0.001(2) 0.002(3)
C12 0.027(3) 0.016(3) 0.025(3) 0.003(2) 0.003(2) 0.000(2)
C13 0.023(3) 0.021(3) 0.027(3) 0.000(2) -0.004(2) 0.003(2)
C14 0.027(3) 0.036(3) 0.029(3) 0.000(3) 0.003(2) 0.001(3)
C15 0.022(3) 0.053(4) 0.043(3) 0.000(3) 0.002(3) 0.002(3)
C16 0.020(3) 0.024(3) 0.018(2) 0.008(2) 0.002(2) -0.005(2)
C17 0.034(3) 0.026(3) 0.024(3) -0.005(2) 0.009(3) -0.013(3)
C18 0.043(4) 0.024(3) 0.022(3) 0.007(2) 0.009(3) 0.004(3)
C19 0.031(3) 0.025(3) 0.017(3) 0.008(2) 0.007(2) 0.010(3)
C20 0.032(3) 0.026(3) 0.010(2) 0.001(2) 0.001(2) -0.006(3)
C21 0.029(3) 0.015(3) 0.014(2) 0.001(2) 0.004(2) 0.003(2)
C22 0.024(3) 0.031(3) 0.020(3) 0.001(2) -0.001(2) 0.000(3)
C23 0.025(3) 0.078(5) 0.025(3) -0.009(3) 0.001(2) -0.002(3)
C24 0.024(3) 0.040(3) 0.032(3) 0.004(3) 0.002(2) 0.003(3)
C25 0.036(3) 0.042(3) 0.024(3) 0.007(3) 0.004(3) 0.006(3)

loop_
_atom_type_symbol
_atom_type_description
_atom_type_scat_dispersion_real
_atom_type_scat_dispersion_imag
_atom_type_scat_source
C C 0.0033 0.0016 'International Tables Vol C Tables 4.2.6.8 and 6.1.1.4'
H H 0.0000 0.0000 'International Tables Vol C Tables 4.2.6.8 and 6.1.1.4'
Cl Cl 0.1484 0.1585 'International Tables Vol C Tables 4.2.6.8 and 6.1.1.4'
N N 0.0061 0.0033 'International Tables Vol C Tables 4.2.6.8 and 6.1.1.4'
Os Os -1.2165 7.6030 'International Tables Vol C Tables 4.2.6.8 and 6.1.1.4'

loop_
_geom_angle_atom_site_label_1
_geom_angle_atom_site_label_2
_geom_angle_atom_site_label_3
_geom_angle
N3 Os1 Cl1 87.03(10)
N3 Os1 C16 93.47(15)
N3 Os1 C17 119.69(17)
N3 Os1 C18 157.72(17)
N3 Os1 C19 157.41(17)
N3 Os1 C20 120.53(16)
N3 Os1 C21 95.68(15)
C7 Os1 Cl1 85.76(12)
C7 Os1 N3 76.78(17)
C7 Os1 C16 114.74(17)
C7 Os1 C17 92.18(18)
C7 Os1 C18 97.47(19)
C7 Os1 C19 125.22(18)
C7 Os1 C20 162.69(18)
C7 Os1 C21 152.03(17)
C16 Os1 Cl1 159.09(13)
C16 Os1 C18 69.09(18)
C16 Os1 C19 82.02(17)
C16 Os1 C20 67.30(17)
C16 Os1 C21 38.00(17)
C17 Os1 Cl1 152.01(14)
C17 Os1 C16 38.45(18)
C17 Os1 C18 38.30(18)
C17 Os1 C19 68.99(19)
C17 Os1 C20 79.49(18)
C17 Os1 C21 67.91(17)
C18 Os1 Cl1 114.27(14)
C18 Os1 C19 37.52(18)
C18 Os1 C20 66.62(18)
C18 Os1 C21 79.25(17)
C19 Os1 Cl1 89.51(13)
C19 Os1 C20 37.56(17)
C19 Os1 C21 67.26(17)
C20 Os1 Cl1 94.49(13)
C21 Os1 Cl1 121.12(12)
C21 Os1 C20 35.88(16)
N2 N1 C5 112.1(4)
N2 N1 C12 121.2(4)
C5 N1 C12 126.5(4)
N3 N2 N1 104.4(3)
N2 N3 Os1 130.5(3)
N2 N3 C4 111.4(4)
C4 N3 Os1 118.0(3)
N3 C4 C6 114.7(4)
C5 C4 N3 106.3(4)
C5 C4 C6 139.1(4)
N1 C5 C4 105.8(4)
C7 C6 C4 113.6(4)
C11 C6 C4 123.5(4)
C11 C6 C7 122.9(5)
C6 C7 Os1 116.7(3)
C8 C7 Os1 128.4(4)
C8 C7 C6 115.0(4)
C9 C8 C7 121.5(5)
C10 C9 C8 121.8(5)
C9 C10 C11 119.1(5)
C10 C11 C6 119.6(5)
N1 C12 C13 111.8(4)
C12 C13 C14 113.5(4)
C15 C14 C13 113.9(4)
C17 C16 Os1 70.0(3)
C17 C16 C21 118.0(4)
C17 C16 C22 122.9(4)
C21 C16 Os1 73.4(3)
C21 C16 C22 119.1(4)
C22 C16 Os1 127.5(3)
C16 C17 Os1 71.6(3)
C18 C17 Os1 71.7(3)
C18 C17 C16 120.2(5)
C17 C18 Os1 70.0(3)
C19 C18 Os1 72.4(3)
C19 C18 C17 121.5(5)
C18 C19 Os1 70.1(3)
C18 C19 C20 117.8(5)
C18 C19 C25 121.8(5)
C20 C19 Os1 73.4(3)
C20 C19 C25 120.4(5)
C25 C19 Os1 127.2(3)
C19 C20 Os1 69.0(2)
C21 C20 Os1 71.0(3)
C21 C20 C19 121.1(4)
C16 C21 Os1 68.6(3)
C20 C21 Os1 73.1(3)
C20 C21 C16 121.2(4)
C16 C22 C23 113.7(4)
C16 C22 C24 110.0(4)
C24 C22 C23 110.2(4)

loop_
_geom_bond_atom_site_label_1
_geom_bond_atom_site_label_2
_geom_bond_distance
Os1 Cl1 2.4298(12)
Os1 N3 2.088(4)
Os1 C7 2.079(4)
Os1 C16 2.178(5)
Os1 C17 2.158(5)
Os1 C18 2.181(5)
Os1 C19 2.211(4)
Os1 C20 2.269(4)
Os1 C21 2.243(4)
N1 N2 1.342(5)
N1 C5 1.351(6)
N1 C12 1.462(6)
N2 N3 1.328(5)
N3 C4 1.366(5)
C4 C5 1.361(6)
C4 C6 1.448(6)
C6 C7 1.420(6)
C6 C11 1.389(6)
C7 C8 1.401(7)
C8 C9 1.392(7)
C9 C10 1.363(7)
C10 C11 1.383(7)
C12 C13 1.504(6)
C13 C14 1.514(6)
C14 C15 1.509(7)
C16 C17 1.428(7)
C16 C21 1.441(6)
C16 C22 1.506(6)
C17 C18 1.423(7)
C18 C19 1.413(7)
C19 C20 1.443(7)
C19 C25 1.487(7)
C20 C21 1.390(6)
C22 C23 1.524(6)
C22 C24 1.520(6)

loop_
_geom_torsion_atom_site_label_1
_geom_torsion_atom_site_label_2
_geom_torsion_atom_site_label_3
_geom_torsion_atom_site_label_4
_geom_torsion
Os1 N3 C4 C5 177.2(3)
Os1 N3 C4 C6 -3.5(5)
Os1 C7 C8 C9 177.2(4)
Os1 C16 C17 C18 54.8(4)
Os1 C16 C21 C20 -53.0(4)
Os1 C16 C22 C23 61.1(6)
Os1 C16 C22 C24 -174.7(3)
Os1 C17 C18 C19 53.0(4)
Os1 C18 C19 C20 57.8(4)
Os1 C18 C19 C25 -122.1(4)
Os1 C19 C20 C21 50.4(4)
Os1 C20 C21 C16 51.0(4)
N1 N2 N3 Os1 -176.8(3)
N1 N2 N3 C4 -0.8(5)
N1 C12 C13 C14 66.1(5)
N2 N1 C5 C4 -0.3(5)
N2 N1 C12 C13 -104.3(5)
N2 N3 C4 C5 0.6(5)
N2 N3 C4 C6 179.9(4)
N3 C4 C5 N1 -0.2(5)
N3 C4 C6 C7 -0.6(6)
N3 C4 C6 C11 -179.3(4)
C4 C6 C7 Os1 4.4(5)
C4 C6 C7 C8 -175.9(4)
C4 C6 C11 C10 178.1(4)
C5 N1 N2 N3 0.6(5)
C5 N1 C12 C13 69.7(6)
C5 C4 C6 C7 178.3(5)
C5 C4 C6 C11 -0.4(9)
C6 C4 C5 N1 -179.2(5)
C6 C7 C8 C9 -2.5(7)
C7 C6 C11 C10 -0.6(7)
C7 C8 C9 C10 -0.3(8)
C8 C9 C10 C11 2.8(8)
C9 C10 C11 C6 -2.3(7)
C11 C6 C7 Os1 -176.9(3)
C11 C6 C7 C8 2.9(6)
C12 N1 N2 N3 175.5(4)
C12 N1 C5 C4 -174.8(4)
C12 C13 C14 C15 -176.4(4)
C16 C17 C18 Os1 -54.7(4)
C16 C17 C18 C19 -1.7(7)
C17 C16 C21 Os1 55.8(4)
C17 C16 C21 C20 2.8(7)
C17 C16 C22 C23 -27.9(6)
C17 C16 C22 C24 96.3(5)
C17 C18 C19 Os1 -52.0(4)
C17 C18 C19 C20 5.8(7)
C17 C18 C19 C25 -174.1(4)
C18 C19 C20 Os1 -56.1(4)
C18 C19 C20 C21 -5.7(6)
C19 C20 C21 Os1 -49.5(4)
C19 C20 C21 C16 1.4(7)
C21 C16 C17 Os1 -57.5(4)
C21 C16 C17 C18 -2.7(7)
C21 C16 C22 C23 152.0(4)
C21 C16 C22 C24 -83.8(5)
C22 C16 C17 Os1 122.5(4)
C22 C16 C17 C18 177.3(4)
C22 C16 C21 Os1 -124.2(4)
C22 C16 C21 C20 -177.2(4)
C25 C19 C20 Os1 123.8(4)
C25 C19 C20 C21 174.2(4)
